data_2231578
loop_
_publ_author_name
'Amirthasanjeevi, L.'
'Ravi Kumar, K.'
'Rajan, S. S.'

_publ_section_title
;
 <i>N</i>-[4-(7-Methoxy-2-oxo-2<i>H</i>-chromen-8-yl)-2-methylbutan-2-yl]propionamide
;
_journal_coeditor_code KJ2174
_journal_issue 9
_journal_name_full 'Acta Crystallographica Section E'
_journal_page_first o2518
_journal_paper_doi 10.1107/S1600536811033149
_journal_volume 67
_journal_year 2011
_chemical_formula_iupac 'C18 H23 N O4'
_chemical_formula_moiety 'C18 H23 N O4'
_chemical_formula_sum 'C18 H23 N O4'
_chemical_formula_weight 317.37
_chemical_name_systematic
;
<i>N</i>-[4-(7-Methoxy-2-oxo-2<i>H</i>-chromen-8-yl)-2-methylbutan-2-
yl]propionamide
;
_space_group_IT_number 14
_symmetry_cell_setting monoclinic
_symmetry_space_group_name_Hall '-P 2ybc'
_symmetry_space_group_name_H-M 'P 1 21/c 1'
_atom_sites_solution_hydrogens geom
_atom_sites_solution_primary direct
_atom_sites_solution_secondary difmap
_audit_creation_method SHELXL-97
_cell_angle_alpha 90.00
_cell_angle_beta 95.617(2)
_cell_angle_gamma 90.00
_cell_formula_units_Z 4
_cell_length_a 11.3555(11)
_cell_length_b 15.5452(15)
_cell_length_c 9.7642(10)
_cell_measurement_reflns_used 6500
_cell_measurement_temperature 273(2)
_cell_measurement_theta_max 28.0
_cell_measurement_theta_min 1.8
_cell_volume 1715.3(3)
_computing_cell_refinement '<i>SAINT-Plus</i> (Bruker, 1999)'
_computing_data_collection '<i>SMART</i> (Bruker, 2001)'
_computing_data_reduction '<i>SAINT</i> (Bruker, 2001)'
_computing_molecular_graphics 'ORTEPIII (Burnett & Johnson, 1996)'
_computing_publication_material 'SHELXL97 (Sheldrick, 2008) and PARST (Nardelli, 1995)'
_computing_structure_refinement '<i>SHELXL97</i> (Sheldrick, 2008)'
_computing_structure_solution '<i>SHELXS97</i> (Sheldrick, 2008)'
_diffrn_ambient_temperature 273(2)
_diffrn_measured_fraction_theta_full 1.000
_diffrn_measured_fraction_theta_max 1.000
_diffrn_measurement_device_type 'Bruker SMART APEX CCD area-detector'
_diffrn_measurement_method \w
_diffrn_radiation_monochromator graphite
_diffrn_radiation_source 'fine-focus sealed tube'
_diffrn_radiation_type MoK\a
_diffrn_radiation_wavelength 0.71073
_diffrn_reflns_av_R_equivalents 0.0190
_diffrn_reflns_av_sigmaI/netI 0.0147
_diffrn_reflns_limit_h_max 13
_diffrn_reflns_limit_h_min -13
_diffrn_reflns_limit_k_max 18
_diffrn_reflns_limit_k_min -18
_diffrn_reflns_limit_l_max 11
_diffrn_reflns_limit_l_min -11
_diffrn_reflns_number 16205
_diffrn_reflns_theta_full 25.00
_diffrn_reflns_theta_max 25.00
_diffrn_reflns_theta_min 1.80
_diffrn_standards_decay_% 0
_diffrn_standards_interval_count 0
_diffrn_standards_interval_time 0
_diffrn_standards_number 0
_exptl_absorpt_coefficient_mu 0.087
_exptl_absorpt_correction_T_max 0.9829
_exptl_absorpt_correction_T_min 0.9812
_exptl_absorpt_correction_type multi-scan
_exptl_absorpt_process_details '(SADABS; Sheldrick, 1996)'
_exptl_crystal_colour yellow
_exptl_crystal_density_diffrn 1.229
_exptl_crystal_density_method 'not measured'
_exptl_crystal_description rod
_exptl_crystal_F_000 680
_exptl_crystal_size_max 0.22
_exptl_crystal_size_mid 0.20
_exptl_crystal_size_min 0.20
_refine_diff_density_max 0.155
_refine_diff_density_min -0.129
_refine_ls_extinction_method none
_refine_ls_goodness_of_fit_ref 1.013
_refine_ls_hydrogen_treatment mixed
_refine_ls_matrix_type full
_refine_ls_number_parameters 234
_refine_ls_number_reflns 3019
_refine_ls_number_restraints 0
_refine_ls_restrained_S_all 1.013
_refine_ls_R_factor_all 0.0518
_refine_ls_R_factor_gt 0.0452
_refine_ls_shift/su_max 0.007
_refine_ls_shift/su_mean 0.000
_refine_ls_structure_factor_coef Fsqd
_refine_ls_weighting_details 'calc w=1/[\s^2^(Fo^2^)+(0.0736P)^2^+0.2891P] where P=(Fo^2^+2Fc^2^)/3'
_refine_ls_weighting_scheme calc
_refine_ls_wR_factor_gt 0.1290
_refine_ls_wR_factor_ref 0.1361
_reflns_number_gt 2537
_reflns_number_total 3019
_reflns_threshold_expression I>2sigma(I)
_cod_data_source_file kj2174.cif
_cod_data_source_block I
_cod_original_sg_symbol_H-M 'P 21/c'
_cod_database_code 2231578
_cod_database_fobs_code 2231578

loop_
_symmetry_equiv_pos_as_xyz
'x, y, z'
'-x, y+1/2, -z+1/2'
'-x, -y, -z'
'x, -y-1/2, z-1/2'

loop_
_atom_site_type_symbol
_atom_site_label
_atom_site_fract_x
_atom_site_fract_y
_atom_site_fract_z
_atom_site_U_iso_or_equiv
_atom_site_adp_type
_atom_site_calc_flag
_atom_site_refinement_flags
_atom_site_occupancy
_atom_site_symmetry_multiplicity
_atom_site_disorder_assembly
_atom_site_disorder_group
C C1 0.50266(14) 0.38430(10) 0.50309(19) 0.0668(4) Uani d . 1 1 . .
C C2 0.40239(14) 0.37094(10) 0.41396(19) 0.0670(4) Uani d . 1 1 . .
C C3 0.49068(17) 0.37660(11) 0.6435(2) 0.0781(5) Uani d . 1 1 . .
C C4 0.29202(14) 0.35187(11) 0.4587(2) 0.0768(5) Uani d . 1 1 . .
C C5 0.3822(2) 0.35721(13) 0.6915(2) 0.0911(6) Uani d . 1 1 . .
H H5 0.3758 0.3524 0.7854 0.109 Uiso calc R 1 1 . .
C C6 0.28580(19) 0.34547(12) 0.5993(3) 0.0904(6) Uani d . 1 1 . .
H H6 0.2134 0.3327 0.6317 0.108 Uiso calc R 1 1 . .
C C7 0.80188(12) 0.36325(10) 0.33969(14) 0.0560(4) Uani d . 1 1 . .
C C8 0.69360(12) 0.33546(10) 0.41152(16) 0.0604(4) Uani d . 1 1 . .
H H8A 0.6452 0.2972 0.3510 0.072 Uiso calc R 1 1 . .
H H8B 0.7203 0.3035 0.4941 0.072 Uiso calc R 1 1 . .
C C9 0.61786(13) 0.41122(10) 0.4504(2) 0.0728(5) Uani d . 1 1 . .
H H9A 0.6629 0.4451 0.5207 0.087 Uiso calc R 1 1 . .
H H9B 0.6006 0.4477 0.3703 0.087 Uiso calc R 1 1 . .
C C10 0.5809(3) 0.4006(2) 0.8721(3) 0.1361(10) Uani d . 1 1 . .
H H10A 0.5271 0.4466 0.8866 0.204 Uiso calc R 1 1 . .
H H10B 0.6573 0.4135 0.9186 0.204 Uiso calc R 1 1 . .
H H10C 0.5518 0.3480 0.9078 0.204 Uiso calc R 1 1 . .
C C11 0.19411(17) 0.34260(14) 0.3580(3) 0.0988(7) Uani d . 1 1 . .
H H11 0.1200 0.3300 0.3858 0.119 Uiso calc R 1 1 . .
C C12 0.3184(2) 0.37156(14) 0.1768(3) 0.0996(6) Uani d . 1 1 . .
C C13 0.76340(19) 0.40583(15) 0.20249(19) 0.0922(6) Uani d . 1 1 . .
H H13A 0.8313 0.4153 0.1532 0.138 Uiso calc R 1 1 . .
H H13B 0.7262 0.4599 0.2182 0.138 Uiso calc R 1 1 . .
H H13C 0.7083 0.3692 0.1494 0.138 Uiso calc R 1 1 . .
C C14 0.88212(14) 0.42377(11) 0.42793(19) 0.0723(4) Uani d . 1 1 . .
H H14A 0.9062 0.3968 0.5146 0.108 Uiso calc R 1 1 . .
H H14B 0.8402 0.4760 0.4433 0.108 Uiso calc R 1 1 . .
H H14C 0.9507 0.4368 0.3816 0.108 Uiso calc R 1 1 . .
C C15 0.2058(2) 0.35152(16) 0.2258(3) 0.1089(8) Uani d . 1 1 . .
H H15 0.1397 0.3447 0.1625 0.131 Uiso calc R 1 1 . .
C C16 0.92284(12) 0.22894(10) 0.39309(13) 0.0563(4) Uani d . 1 1 . .
O O1 0.41391(11) 0.37975(8) 0.27610(13) 0.0811(4) Uani d . 1 1 . .
O O3 0.3391(2) 0.38160(14) 0.0601(2) 0.1400(7) Uani d . 1 1 . .
O O2 0.59071(14) 0.39123(11) 0.72856(16) 0.1065(5) Uani d . 1 1 . .
O O4 0.92528(10) 0.23463(8) 0.51856(9) 0.0719(3) Uani d . 1 1 A .
N N1 0.86888(10) 0.28549(8) 0.30587(12) 0.0572(3) Uani d . 1 1 A .
H H1N 0.8755(14) 0.2776(11) 0.2195(19) 0.069(5) Uiso d . 1 1 . .
C C18A 0.9166(6) 0.0731(2) 0.3336(6) 0.106(2) Uani d P 0.689(12) 1 A 1
H H18A 0.9576 0.0272 0.2928 0.159 Uiso calc PR 0.689(12) 1 A 1
H H18B 0.8408 0.0816 0.2826 0.159 Uiso calc PR 0.689(12) 1 A 1
H H18C 0.9056 0.0586 0.4271 0.159 Uiso calc PR 0.689(12) 1 A 1
C C17A 0.9890(10) 0.1556(8) 0.3311(7) 0.0664(16) Uani d P 0.689(12) 1 A 1
H H17A 1.0653 0.1475 0.3833 0.080 Uiso calc PR 0.689(12) 1 A 1
H H17B 1.0023 0.1696 0.2370 0.080 Uiso calc PR 0.689(12) 1 A 1
C C17B 0.962(2) 0.1530(19) 0.316(2) 0.094(7) Uani d P 0.311(12) 1 A 2
H H17C 0.8942 0.1293 0.2609 0.112 Uiso calc PR 0.311(12) 1 A 2
H H17D 1.0179 0.1725 0.2533 0.112 Uiso calc PR 0.311(12) 1 A 2
C C18B 1.013(3) 0.0901(11) 0.3947(12) 0.217(12) Uani d P 0.311(12) 1 A 2
H H18D 1.0485 0.0490 0.3376 0.326 Uiso calc PR 0.311(12) 1 A 2
H H18E 0.9547 0.0620 0.4433 0.326 Uiso calc PR 0.311(12) 1 A 2
H H18F 1.0734 0.1142 0.4596 0.326 Uiso calc PR 0.311(12) 1 A 2

loop_
_atom_site_aniso_label
_atom_site_aniso_U_11
_atom_site_aniso_U_22
_atom_site_aniso_U_33
_atom_site_aniso_U_12
_atom_site_aniso_U_13
_atom_site_aniso_U_23
C1 0.0561(9) 0.0560(9) 0.0928(11) 0.0061(7) 0.0297(8) 0.0001(7)
C2 0.0595(9) 0.0552(9) 0.0911(11) 0.0046(7) 0.0312(8) -0.0009(8)
C3 0.0759(11) 0.0680(10) 0.0935(13) 0.0148(8) 0.0243(10) 0.0045(9)
C4 0.0552(9) 0.0590(9) 0.1213(15) 0.0010(7) 0.0339(9) -0.0018(9)
C5 0.0998(15) 0.0776(12) 0.1041(15) 0.0141(11) 0.0519(13) 0.0157(10)
C6 0.0769(12) 0.0717(11) 0.1323(18) 0.0023(9) 0.0591(13) 0.0095(11)
C7 0.0524(7) 0.0659(9) 0.0521(8) 0.0066(6) 0.0162(6) 0.0041(6)
C8 0.0505(8) 0.0604(9) 0.0728(9) -0.0003(6) 0.0185(6) -0.0053(7)
C9 0.0539(8) 0.0630(9) 0.1058(13) -0.0010(7) 0.0306(8) -0.0077(9)
C10 0.178(3) 0.138(2) 0.0892(16) 0.026(2) 0.0005(17) 0.0000(15)
C11 0.0605(11) 0.0806(13) 0.158(2) -0.0012(9) 0.0242(13) -0.0194(14)
C12 0.1143(18) 0.0812(14) 0.1025(17) 0.0039(12) 0.0068(14) -0.0089(11)
C13 0.1019(14) 0.1103(15) 0.0671(10) 0.0359(12) 0.0217(9) 0.0226(10)
C14 0.0611(9) 0.0663(10) 0.0919(12) -0.0056(7) 0.0205(8) -0.0035(8)
C15 0.0800(14) 0.0943(16) 0.149(2) 0.0048(11) -0.0057(15) -0.0210(15)
C16 0.0574(8) 0.0676(9) 0.0459(7) 0.0040(7) 0.0158(6) 0.0000(6)
O1 0.0775(8) 0.0793(8) 0.0902(9) -0.0017(6) 0.0264(7) -0.0045(6)
O3 0.179(2) 0.1423(16) 0.0978(12) -0.0107(14) 0.0076(12) -0.0032(11)
O2 0.0973(11) 0.1188(12) 0.1031(11) 0.0189(9) 0.0086(8) -0.0041(9)
O4 0.0924(8) 0.0822(8) 0.0434(6) 0.0163(6) 0.0180(5) 0.0032(5)
N1 0.0585(7) 0.0747(8) 0.0404(6) 0.0101(6) 0.0143(5) -0.0015(5)
C18A 0.156(4) 0.071(2) 0.100(3) 0.010(2) 0.064(3) -0.0056(19)
C17A 0.065(3) 0.089(3) 0.0471(18) 0.026(2) 0.017(2) 0.0018(19)
C17B 0.106(16) 0.082(8) 0.093(10) 0.020(9) 0.012(7) -0.009(6)
C18B 0.37(3) 0.181(13) 0.092(7) 0.187(18) -0.003(11) -0.013(7)

loop_
_atom_type_symbol
_atom_type_description
_atom_type_scat_dispersion_real
_atom_type_scat_dispersion_imag
_atom_type_scat_source
C C 0.0033 0.0016 'International Tables Vol C Tables 4.2.6.8 and 6.1.1.4'
H H 0.0000 0.0000 'International Tables Vol C Tables 4.2.6.8 and 6.1.1.4'
N N 0.0061 0.0033 'International Tables Vol C Tables 4.2.6.8 and 6.1.1.4'
O O 0.0106 0.0060 'International Tables Vol C Tables 4.2.6.8 and 6.1.1.4'

loop_
_geom_angle_atom_site_label_1
_geom_angle_atom_site_label_2
_geom_angle_atom_site_label_3
_geom_angle
C2 C1 C3 116.94(15)
C2 C1 C9 121.03(16)
C3 C1 C9 121.94(17)
O1 C2 C1 116.87(14)
O1 C2 C4 120.14(17)
C1 C2 C4 122.96(17)
O2 C3 C5 123.00(19)
O2 C3 C1 115.46(16)
C5 C3 C1 121.5(2)
C6 C4 C2 117.33(18)
C6 C4 C11 124.59(18)
C2 C4 C11 118.1(2)
C6 C5 C3 119.19(19)
C6 C5 H5 120.4
C3 C5 H5 120.4
C5 C6 C4 122.04(16)
C5 C6 H6 119.0
C4 C6 H6 119.0
N1 C7 C14 109.82(12)
N1 C7 C13 105.56(12)
C14 C7 C13 109.59(15)
N1 C7 C8 108.88(12)
C14 C7 C8 112.21(12)
C13 C7 C8 110.56(13)
C9 C8 C7 113.07(12)
C9 C8 H8A 109.0
C7 C8 H8A 109.0
C9 C8 H8B 109.0
C7 C8 H8B 109.0
H8A C8 H8B 107.8
C1 C9 C8 113.47(13)
C1 C9 H9A 108.9
C8 C9 H9A 108.9
C1 C9 H9B 108.9
C8 C9 H9B 108.9
H9A C9 H9B 107.7
O2 C10 H10A 109.5
O2 C10 H10B 109.5
H10A C10 H10B 109.5
O2 C10 H10C 109.5
H10A C10 H10C 109.5
H10B C10 H10C 109.5
C15 C11 C4 121.4(2)
C15 C11 H11 119.3
C4 C11 H11 119.3
O3 C12 O1 116.1(2)
O3 C12 C15 127.4(3)
O1 C12 C15 116.5(2)
C7 C13 H13A 109.5
C7 C13 H13B 109.5
H13A C13 H13B 109.5
C7 C13 H13C 109.5
H13A C13 H13C 109.5
H13B C13 H13C 109.5
C7 C14 H14A 109.5
C7 C14 H14B 109.5
H14A C14 H14B 109.5
C7 C14 H14C 109.5
H14A C14 H14C 109.5
H14B C14 H14C 109.5
C11 C15 C12 121.7(2)
C11 C15 H15 119.2
C12 C15 H15 119.2
O4 C16 N1 123.76(13)
O4 C16 C17B 125.6(9)
N1 C16 C17B 110.0(10)
O4 C16 C17A 119.2(3)
N1 C16 C17A 117.0(3)
C17B C16 C17A 12.4(15)
C2 O1 C12 122.22(16)
C3 O2 C10 118.5(2)
C16 N1 C7 127.60(11)
C16 N1 H1N 116.9(11)
C7 N1 H1N 115.4(11)
C17A C18A H18A 109.5
C17A C18A H18B 109.5
H18A C18A H18B 109.5
C17A C18A H18C 109.5
H18A C18A H18C 109.5
H18B C18A H18C 109.5
C16 C17A C18A 109.6(6)
C16 C17A H17A 109.8
C18A C17A H17A 109.8
C16 C17A H17B 109.8
C18A C17A H17B 109.8
H17A C17A H17B 108.2
C18B C17B C16 115.0(16)
C18B C17B H17C 108.5
C16 C17B H17C 108.5
C18B C17B H17D 108.5
C16 C17B H17D 108.5
H17C C17B H17D 107.5
C17B C18B H18D 109.5
C17B C18B H18E 109.5
H18D C18B H18E 109.5
C17B C18B H18F 109.5
H18D C18B H18F 109.5
H18E C18B H18F 109.5

loop_
_geom_bond_atom_site_label_1
_geom_bond_atom_site_label_2
_geom_bond_distance
C1 C2 1.379(3)
C1 C3 1.396(3)
C1 C9 1.511(2)
C2 O1 1.372(2)
C2 C4 1.399(2)
C3 O2 1.359(2)
C3 C5 1.393(3)
C4 C6 1.385(3)
C4 C11 1.418(3)
C5 C6 1.360(3)
C5 H5 0.9300
C6 H6 0.9300
C7 N1 1.4827(19)
C7 C14 1.518(2)
C7 C13 1.520(2)
C7 C8 1.5359(19)
C8 C9 1.528(2)
C8 H8A 0.9700
C8 H8B 0.9700
C9 H9A 0.9700
C9 H9B 0.9700
C10 O2 1.424(3)
C10 H10A 0.9600
C10 H10B 0.9600
C10 H10C 0.9600
C11 C15 1.318(3)
C11 H11 0.9300
C12 O3 1.196(3)
C12 O1 1.388(3)
C12 C15 1.443(4)
C13 H13A 0.9600
C13 H13B 0.9600
C13 H13C 0.9600
C14 H14A 0.9600
C14 H14B 0.9600
C14 H14C 0.9600
C15 H15 0.9300
C16 O4 1.2260(16)
C16 N1 1.3310(19)
C16 C17B 1.49(3)
C16 C17A 1.523(10)
N1 H1N 0.863(18)
C18A C17A 1.525(13)
C18A H18A 0.9600
C18A H18B 0.9600
C18A H18C 0.9600
C17A H17A 0.9700
C17A H17B 0.9700
C17B C18B 1.34(3)
C17B H17C 0.9700
C17B H17D 0.9700
C18B H18D 0.9600
C18B H18E 0.9600
C18B H18F 0.9600

loop_
_geom_hbond_atom_site_label_D
_geom_hbond_atom_site_label_H
_geom_hbond_atom_site_label_A
_geom_hbond_site_symmetry_A
_geom_hbond_distance_DH
_geom_hbond_distance_HA
_geom_hbond_distance_DA
_geom_hbond_angle_DHA
_geom_hbond_publ_flag
N1 H1N O4 4_565 0.87(2) 2.10(2) 2.9546(15) 169.1(15) y

loop_
_geom_torsion_atom_site_label_1
_geom_torsion_atom_site_label_2
_geom_torsion_atom_site_label_3
_geom_torsion_atom_site_label_4
_geom_torsion
C3 C1 C2 O1 179.09(13)
C9 C1 C2 O1 2.6(2)
C3 C1 C2 C4 1.0(2)
C9 C1 C2 C4 -175.40(14)
C2 C1 C3 O2 -179.19(14)
C9 C1 C3 O2 -2.8(2)
C2 C1 C3 C5 -0.7(2)
C9 C1 C3 C5 175.75(16)
O1 C2 C4 C6 -178.77(15)
C1 C2 C4 C6 -0.8(2)
O1 C2 C4 C11 -0.3(2)
C1 C2 C4 C11 177.66(16)
O2 C3 C5 C6 178.46(18)
C1 C3 C5 C6 0.0(3)
C3 C5 C6 C4 0.2(3)
C2 C4 C6 C5 0.1(3)
C11 C4 C6 C5 -178.22(19)
N1 C7 C8 C9 -179.76(13)
C14 C7 C8 C9 58.45(18)
C13 C7 C8 C9 -64.23(19)
C2 C1 C9 C8 -87.9(2)
C3 C1 C9 C8 95.79(19)
C7 C8 C9 C1 172.05(14)
C6 C4 C11 C15 178.4(2)
C2 C4 C11 C15 0.0(3)
C4 C11 C15 C12 -0.3(4)
O3 C12 C15 C11 -179.5(2)
O1 C12 C15 C11 0.9(3)
C1 C2 O1 C12 -177.17(15)
C4 C2 O1 C12 0.9(2)
O3 C12 O1 C2 179.15(18)
C15 C12 O1 C2 -1.2(3)
C5 C3 O2 C10 -10.2(3)
C1 C3 O2 C10 168.33(18)
O4 C16 N1 C7 -0.9(2)
C17B C16 N1 C7 170.6(12)
C17A C16 N1 C7 -178.2(5)
C14 C7 N1 C16 59.89(19)
C13 C7 N1 C16 177.95(16)
C8 C7 N1 C16 -63.33(18)
O4 C16 C17A C18A 78.8(7)
N1 C16 C17A C18A -103.7(5)
C17B C16 C17A C18A -46(6)
O4 C16 C17B C18B -6(3)
N1 C16 C17B C18B -177(2)
C17A C16 C17B C18B 56(5)
